data_2014148
loop_
_publ_author_name
'Gallucci, Judith C.'
'Tamura, Yukiko'
'Paquette, Leo A.'

_publ_section_title
;
 Preference for the Diels--Alder addition of dienes <i>syn</i> to the O
 atom in cross-conjugated spirocyclic cyclohexadienones
;
_journal_issue 9
_journal_name_full 'Acta Crystallographica Section C'
_journal_page_first o656
_journal_page_last o658
_journal_paper_doi 10.1107/S0108270104015951
_journal_volume 60
_journal_year 2004
_chemical_formula_iupac 'C27 H20 O3'
_chemical_formula_moiety 'C27 H20 O3'
_chemical_formula_sum 'C27 H20 O3'
_chemical_formula_weight 392.43
_chemical_name_systematic
;
rel-(1R,4aR,9S,9aS,10R)-4a,9,9a,10-tetrahydro-9,10-diphenylspiro[9,10-
epoxyanthracene-1(4H),2'-oxiran]-4--one
;
_space_group_IT_number 14
_symmetry_cell_setting monoclinic
_symmetry_space_group_name_Hall '-P 2yn'
_symmetry_space_group_name_H-M 'P 1 21/n 1'
_atom_sites_solution_hydrogens geom
_atom_sites_solution_primary direct
_atom_sites_solution_secondary difmap
_cell_angle_alpha 90.00
_cell_angle_beta 110.254(4)
_cell_angle_gamma 90.00
_cell_formula_units_Z 4
_cell_length_a 10.3220(10)
_cell_length_b 14.2390(10)
_cell_length_c 14.1380(10)
_cell_measurement_reflns_used 4662
_cell_measurement_temperature 200(2)
_cell_measurement_theta_max 27.48
_cell_measurement_theta_min 2.04
_cell_volume 1949.4(3)
_computing_cell_refinement 'DENZO (Otwinowski & Minor, 1997)'
_computing_data_collection 'COLLECT (Nonius, 1999)'
_computing_data_reduction 'DENZO (Otwinowski & Minor, 1997)'
_computing_molecular_graphics 'ORTEPII (Johnson, 1976)'
_computing_publication_material reference?
_computing_structure_refinement 'SHELXL97 (Sheldrick, 1997)'
_computing_structure_solution 'SHELXS86 (Sheldrick, 1990)'
_diffrn_ambient_temperature 200(2)
_diffrn_measured_fraction_theta_full 0.998
_diffrn_measured_fraction_theta_max 0.998
_diffrn_measurement_device_type 'Nonius KappaCCD'
_diffrn_measurement_method '\f and \w scans'
_diffrn_radiation_monochromator graphite
_diffrn_radiation_source 'fine--focus sealed tube'
_diffrn_radiation_type MoK\a
_diffrn_radiation_wavelength 0.71073
_diffrn_reflns_av_R_equivalents 0.036
_diffrn_reflns_limit_h_max 13
_diffrn_reflns_limit_h_min -13
_diffrn_reflns_limit_k_max 18
_diffrn_reflns_limit_k_min -18
_diffrn_reflns_limit_l_max 18
_diffrn_reflns_limit_l_min -18
_diffrn_reflns_number 41110
_diffrn_reflns_theta_full 27.49
_diffrn_reflns_theta_max 27.49
_diffrn_reflns_theta_min 2.54
_diffrn_standards_number 0
_exptl_absorpt_coefficient_mu 0.086
_exptl_absorpt_correction_type none
_exptl_crystal_colour 'pale yellow'
_exptl_crystal_density_diffrn 1.337
_exptl_crystal_density_method 'not measured'
_exptl_crystal_description chunk
_exptl_crystal_F_000 824
_exptl_crystal_size_max 0.35
_exptl_crystal_size_mid 0.31
_exptl_crystal_size_min 0.19
_refine_diff_density_max 0.341
_refine_diff_density_min -0.228
_refine_ls_extinction_method none
_refine_ls_goodness_of_fit_ref 1.051
_refine_ls_hydrogen_treatment constr
_refine_ls_matrix_type full
_refine_ls_number_parameters 271
_refine_ls_number_reflns 4474
_refine_ls_number_restraints 0
_refine_ls_restrained_S_all 1.051
_refine_ls_R_factor_all 0.0611
_refine_ls_R_factor_gt 0.0436
_refine_ls_shift/su_max 0.001
_refine_ls_shift/su_mean 0.000
_refine_ls_structure_factor_coef Fsqd
_refine_ls_weighting_details 'w=1/[\s^2^(Fo^2^)+(0.0599P)^2^+0.4364P] where P=(Fo^2^+2Fc^2^)/3'
_refine_ls_weighting_scheme calc
_refine_ls_wR_factor_gt 0.1092
_refine_ls_wR_factor_ref 0.1178
_reflns_number_gt 3424
_reflns_number_total 4474
_reflns_threshold_expression I>2\s(I)
_cod_data_source_file fr1490.cif
_cod_data_source_block III
_cod_original_cell_volume 1949.3(3)
_cod_original_sg_symbol_H-M 'P 21/n'
_cod_database_code 2014148
_cod_database_fobs_code 2014148

loop_
_symmetry_equiv_pos_as_xyz
'x, y, z'
'-x+1/2, y+1/2, -z+1/2'
'-x, -y, -z'
'x-1/2, -y-1/2, z-1/2'

loop_
_atom_site_label
_atom_site_fract_x
_atom_site_fract_y
_atom_site_fract_z
_atom_site_U_iso_or_equiv
_atom_site_adp_type
_atom_site_calc_flag
_atom_site_refinement_flags
_atom_site_occupancy
_atom_site_disorder_assembly
_atom_site_disorder_group
_atom_site_type_symbol
O1 0.78521(9) 0.91350(6) 0.79337(6) 0.0249(2) Uani d . 1 . . O
O2 0.92312(12) 0.92687(9) 0.53963(9) 0.0499(3) Uani d . 1 . . O
O3 0.38837(11) 0.86833(8) 0.51460(9) 0.0464(3) Uani d . 1 . . O
C1 0.87191(13) 0.91525(9) 0.73112(9) 0.0245(3) Uani d . 1 . . C
C2 0.88851(13) 0.81059(9) 0.71718(9) 0.0244(3) Uani d . 1 . . C
C3 0.99011(14) 0.75818(10) 0.69891(10) 0.0293(3) Uani d . 1 . . C
H3 1.0731 0.7865 0.6983 0.035 Uiso calc R 1 . . H
C4 0.96651(15) 0.66200(10) 0.68136(10) 0.0328(3) Uani d . 1 . . C
H4 1.0353 0.6240 0.6698 0.039 Uiso calc R 1 . . H
C5 0.84444(15) 0.62133(10) 0.68061(10) 0.0328(3) Uani d . 1 . . C
H5 0.8310 0.5558 0.6690 0.039 Uiso calc R 1 . . H
C6 0.74068(14) 0.67491(10) 0.69667(10) 0.0292(3) Uani d . 1 . . C
H6 0.6561 0.6470 0.6945 0.035 Uiso calc R 1 . . H
C7 0.76466(13) 0.76999(9) 0.71587(9) 0.0251(3) Uani d . 1 . . C
C8 0.67729(13) 0.85079(9) 0.73182(9) 0.0254(3) Uani d . 1 . . C
C9 0.62651(14) 0.90870(9) 0.63186(10) 0.0285(3) Uani d . 1 . . C
H9 0.5710 0.9626 0.6426 0.034 Uiso calc R 1 . . H
C10 0.53647(14) 0.85611(10) 0.53852(11) 0.0346(3) Uani d . 1 . . C
C11 0.57426(18) 0.85937(12) 0.44781(12) 0.0457(4) Uani d . 1 . . C
H11 0.5085 0.8379 0.3863 0.055 Uiso calc R 1 . . H
C12 0.69449(18) 0.89046(12) 0.44641(12) 0.0459(4) Uani d . 1 . . C
H12 0.7102 0.8917 0.3841 0.055 Uiso calc R 1 . . H
C13 0.80386(16) 0.92290(10) 0.53727(11) 0.0349(3) Uani d . 1 . . C
C14 0.76543(14) 0.94965(10) 0.62811(10) 0.0283(3) Uani d . 1 . . C
H14 0.7602 1.0197 0.6304 0.034 Uiso calc R 1 . . H
C15 0.44699(16) 0.77763(12) 0.54481(13) 0.0456(4) Uani d . 1 . . C
H15A 0.4275 0.7281 0.4926 0.055 Uiso calc R 1 . . H
H15B 0.4543 0.7551 0.6127 0.055 Uiso calc R 1 . . H
C16 0.99695(13) 0.97469(9) 0.78415(10) 0.0258(3) Uani d . 1 . . C
C17 1.06064(15) 0.96424(11) 0.88772(11) 0.0363(3) Uani d . 1 . . C
H17 1.0288 0.9173 0.9222 0.044 Uiso calc R 1 . . H
C18 1.16971(16) 1.02129(12) 0.94119(11) 0.0432(4) Uani d . 1 . . C
H18 1.2114 1.0140 1.0121 0.052 Uiso calc R 1 . . H
C19 1.21823(15) 1.08892(11) 0.89182(12) 0.0399(4) Uani d . 1 . . C
H19 1.2936 1.1279 0.9285 0.048 Uiso calc R 1 . . H
C20 1.15666(15) 1.09941(11) 0.78916(12) 0.0381(4) Uani d . 1 . . C
H20 1.1898 1.1458 0.7550 0.046 Uiso calc R 1 . . H
C21 1.04651(14) 1.04270(10) 0.73515(11) 0.0332(3) Uani d . 1 . . C
H21 1.0049 1.0505 0.6643 0.040 Uiso calc R 1 . . H
C22 0.57793(13) 0.83223(10) 0.78705(10) 0.0290(3) Uani d . 1 . . C
C23 0.61108(15) 0.76515(11) 0.86332(10) 0.0339(3) Uani d . 1 . . C
H23 0.6920 0.7282 0.8762 0.041 Uiso calc R 1 . . H
C24 0.52772(17) 0.75131(13) 0.92095(11) 0.0435(4) Uani d . 1 . . C
H24 0.5519 0.7054 0.9729 0.052 Uiso calc R 1 . . H
C25 0.40968(18) 0.80445(13) 0.90257(13) 0.0493(4) Uani d . 1 . . C
H25 0.3531 0.7957 0.9424 0.059 Uiso calc R 1 . . H
C26 0.37405(18) 0.87026(13) 0.82627(15) 0.0510(5) Uani d . 1 . . C
H26 0.2922 0.9062 0.8132 0.061 Uiso calc R 1 . . H
C27 0.45736(16) 0.88431(11) 0.76832(13) 0.0418(4) Uani d . 1 . . C
H27 0.4319 0.9296 0.7158 0.050 Uiso calc R 1 . . H

loop_
_atom_site_aniso_label
_atom_site_aniso_U_11
_atom_site_aniso_U_22
_atom_site_aniso_U_33
_atom_site_aniso_U_12
_atom_site_aniso_U_13
_atom_site_aniso_U_23
O1 0.0243(4) 0.0265(5) 0.0248(5) -0.0026(4) 0.0095(4) -0.0024(4)
O2 0.0553(7) 0.0586(8) 0.0441(7) -0.0114(6) 0.0276(6) -0.0065(6)
O3 0.0313(5) 0.0467(7) 0.0494(7) 0.0033(5) -0.0009(5) -0.0034(5)
C1 0.0262(6) 0.0251(7) 0.0233(6) -0.0005(5) 0.0102(5) 0.0009(5)
C2 0.0276(6) 0.0238(7) 0.0208(6) 0.0000(5) 0.0072(5) 0.0011(5)
C3 0.0289(7) 0.0316(7) 0.0287(7) 0.0011(6) 0.0117(6) 0.0014(6)
C4 0.0369(8) 0.0309(8) 0.0319(7) 0.0071(6) 0.0136(6) -0.0008(6)
C5 0.0431(8) 0.0235(7) 0.0297(7) 0.0012(6) 0.0100(6) -0.0017(6)
C6 0.0308(7) 0.0275(7) 0.0278(7) -0.0038(6) 0.0082(6) 0.0003(5)
C7 0.0270(6) 0.0258(7) 0.0218(6) 0.0008(5) 0.0074(5) 0.0018(5)
C8 0.0233(6) 0.0257(7) 0.0251(6) -0.0009(5) 0.0057(5) -0.0023(5)
C9 0.0281(7) 0.0274(7) 0.0273(7) 0.0026(5) 0.0062(5) -0.0008(5)
C10 0.0306(7) 0.0347(8) 0.0307(7) 0.0041(6) 0.0006(6) -0.0008(6)
C11 0.0502(10) 0.0496(10) 0.0283(8) 0.0003(8) 0.0020(7) -0.0069(7)
C12 0.0580(10) 0.0519(10) 0.0266(8) 0.0001(8) 0.0132(7) -0.0030(7)
C13 0.0435(8) 0.0335(8) 0.0291(7) -0.0015(6) 0.0143(6) 0.0039(6)
C14 0.0330(7) 0.0244(7) 0.0256(6) 0.0011(5) 0.0076(5) 0.0013(5)
C15 0.0411(9) 0.0411(9) 0.0425(9) -0.0051(7) -0.0008(7) -0.0014(7)
C16 0.0262(6) 0.0243(7) 0.0281(7) 0.0008(5) 0.0110(5) -0.0017(5)
C17 0.0360(8) 0.0417(9) 0.0300(7) -0.0073(7) 0.0099(6) 0.0033(6)
C18 0.0395(8) 0.0567(10) 0.0294(8) -0.0092(7) 0.0068(6) -0.0041(7)
C19 0.0330(8) 0.0415(9) 0.0453(9) -0.0097(7) 0.0135(7) -0.0118(7)
C20 0.0362(8) 0.0350(8) 0.0446(9) -0.0091(6) 0.0159(7) 0.0001(7)
C21 0.0340(7) 0.0332(8) 0.0318(7) -0.0042(6) 0.0107(6) 0.0022(6)
C22 0.0247(6) 0.0309(7) 0.0314(7) -0.0045(6) 0.0097(5) -0.0074(6)
C23 0.0299(7) 0.0435(9) 0.0279(7) -0.0048(6) 0.0095(6) -0.0034(6)
C24 0.0466(9) 0.0551(10) 0.0315(8) -0.0152(8) 0.0169(7) -0.0059(7)
C25 0.0475(10) 0.0606(11) 0.0515(10) -0.0181(8) 0.0322(8) -0.0192(9)
C26 0.0381(9) 0.0518(11) 0.0732(12) -0.0016(8) 0.0322(9) -0.0139(9)
C27 0.0356(8) 0.0381(9) 0.0560(10) 0.0013(7) 0.0215(7) -0.0018(7)

loop_
_atom_type_symbol
_atom_type_description
_atom_type_scat_dispersion_real
_atom_type_scat_dispersion_imag
_atom_type_scat_source
C C 0.0033 0.0016 'International Tables Vol C Tables 4.2.6.8 and 6.1.1.4'
H H 0.0000 0.0000 'International Tables Vol C Tables 4.2.6.8 and 6.1.1.4'
O O 0.0106 0.0060 'International Tables Vol C Tables 4.2.6.8 and 6.1.1.4'

loop_
_geom_angle_atom_site_label_1
_geom_angle_atom_site_label_2
_geom_angle_atom_site_label_3
_geom_angle
_geom_angle_publ_flag
C1 O1 C8 98.75(9) yes
C15 O3 C10 61.35(10) yes
O1 C1 C16 107.95(10) ?
O1 C1 C2 100.48(9) ?
C16 C1 C2 119.93(11) ?
O1 C1 C14 100.76(10) ?
C16 C1 C14 119.36(11) ?
C2 C1 C14 105.06(10) ?
C3 C2 C7 121.59(12) ?
C3 C2 C1 132.85(12) ?
C7 C2 C1 105.29(11) ?
C2 C3 C4 117.72(13) ?
C2 C3 H3 121.1 ?
C4 C3 H3 121.1 ?
C5 C4 C3 120.91(13) ?
C5 C4 H4 119.5 ?
C3 C4 H4 119.5 ?
C4 C5 C6 121.19(13) ?
C4 C5 H5 119.4 ?
C6 C5 H5 119.4 ?
C7 C6 C5 118.08(13) ?
C7 C6 H6 121.0 ?
C5 C6 H6 121.0 ?
C6 C7 C2 120.48(12) ?
C6 C7 C8 133.69(12) ?
C2 C7 C8 105.71(11) ?
O1 C8 C22 108.28(10) ?
O1 C8 C7 100.46(9) ?
C22 C8 C7 119.06(11) ?
O1 C8 C9 99.47(10) ?
C22 C8 C9 118.98(11) ?
C7 C8 C9 107.14(10) ?
C10 C9 C8 115.96(11) ?
C10 C9 C14 116.44(12) ?
C8 C9 C14 101.71(10) ?
C10 C9 H9 107.4 ?
C8 C9 H9 107.4 ?
C14 C9 H9 107.4 ?
O3 C10 C11 111.66(12) yes
O3 C10 C15 58.33(9) yes
C11 C10 C15 116.09(14) yes
O3 C10 C9 114.77(12) yes
C11 C10 C9 118.41(13) yes
C15 C10 C9 121.91(13) yes
C12 C11 C10 123.96(14) ?
C12 C11 H11 118.0 ?
C10 C11 H11 118.0 ?
C11 C12 C13 122.39(15) ?
C11 C12 H12 118.8 ?
C13 C12 H12 118.8 ?
O2 C13 C12 120.23(14) ?
O2 C13 C14 121.43(13) ?
C12 C13 C14 118.33(13) ?
C13 C14 C9 116.47(12) ?
C13 C14 C1 113.76(11) ?
C9 C14 C1 101.99(10) ?
C13 C14 H14 108.1 ?
C9 C14 H14 108.1 ?
C1 C14 H14 108.1 ?
O3 C15 C10 60.32(10) yes
O3 C15 H15A 117.7 ?
C10 C15 H15A 117.7 ?
O3 C15 H15B 117.7 ?
C10 C15 H15B 117.7 ?
H15A C15 H15B 114.9 ?
C21 C16 C17 118.63(13) ?
C21 C16 C1 122.92(12) ?
C17 C16 C1 118.36(12) ?
C18 C17 C16 120.80(14) ?
C18 C17 H17 119.6 ?
C16 C17 H17 119.6 ?
C19 C18 C17 120.18(14) ?
C19 C18 H18 119.9 ?
C17 C18 H18 119.9 ?
C20 C19 C18 119.53(14) ?
C20 C19 H19 120.2 ?
C18 C19 H19 120.2 ?
C19 C20 C21 120.55(14) ?
C19 C20 H20 119.7 ?
C21 C20 H20 119.7 ?
C16 C21 C20 120.31(13) ?
C16 C21 H21 119.8 ?
C20 C21 H21 119.8 ?
C23 C22 C27 118.45(13) ?
C23 C22 C8 119.43(12) ?
C27 C22 C8 122.00(13) ?
C24 C23 C22 121.06(15) ?
C24 C23 H23 119.5 ?
C22 C23 H23 119.5 ?
C25 C24 C23 119.84(16) ?
C25 C24 H24 120.1 ?
C23 C24 H24 120.1 ?
C26 C25 C24 119.92(15) ?
C26 C25 H25 120.0 ?
C24 C25 H25 120.0 ?
C25 C26 C27 120.40(16) ?
C25 C26 H26 119.8 ?
C27 C26 H26 119.8 ?
C26 C27 C22 120.32(16) ?
C26 C27 H27 119.8 ?
C22 C27 H27 119.8 ?

loop_
_geom_bond_atom_site_label_1
_geom_bond_atom_site_label_2
_geom_bond_site_symmetry_2
_geom_bond_distance
_geom_bond_publ_flag
O1 C1 . 1.4565(15) no
O1 C8 . 1.4575(15) no
O2 C13 . 1.2211(18) no
O3 C15 . 1.427(2) yes
O3 C10 . 1.4572(17) yes
C1 C16 . 1.5080(18) ?
C1 C2 . 1.5206(18) no
C1 C14 . 1.5686(18) no
C2 C3 . 1.3824(19) ?
C2 C7 . 1.3972(18) no
C3 C4 . 1.398(2) ?
C3 H3 . 0.9500 ?
C4 C5 . 1.383(2) ?
C4 H4 . 0.9500 ?
C5 C6 . 1.396(2) ?
C5 H5 . 0.9500 ?
C6 C7 . 1.3860(19) ?
C6 H6 . 0.9500 ?
C7 C8 . 1.5260(18) no
C8 C22 . 1.5118(18) ?
C8 C9 . 1.5617(18) no
C9 C10 . 1.5221(19) yes
C9 C14 . 1.5657(19) yes
C9 H9 . 1.0000 ?
C10 C11 . 1.465(2) yes
C10 C15 . 1.472(2) yes
C11 C12 . 1.324(2) yes
C11 H11 . 0.9500 ?
C12 C13 . 1.461(2) yes
C12 H12 . 0.9500 ?
C13 C14 . 1.5180(19) yes
C14 H14 . 1.0000 ?
C15 H15A . 0.9900 ?
C15 H15B . 0.9900 ?
C16 C21 . 1.3874(19) ?
C16 C17 . 1.3899(19) ?
C17 C18 . 1.382(2) ?
C17 H17 . 0.9500 ?
C18 C19 . 1.381(2) ?
C18 H18 . 0.9500 ?
C19 C20 . 1.376(2) ?
C19 H19 . 0.9500 ?
C20 C21 . 1.388(2) ?
C20 H20 . 0.9500 ?
C21 H21 . 0.9500 ?
C22 C23 . 1.392(2) ?
C22 C27 . 1.393(2) ?
C23 C24 . 1.389(2) ?
C23 H23 . 0.9500 ?
C24 C25 . 1.380(3) ?
C24 H24 . 0.9500 ?
C25 C26 . 1.379(3) ?
C25 H25 . 0.9500 ?
C26 C27 . 1.392(2) ?
C26 H26 . 0.9500 ?
C27 H27 . 0.9500 ?

loop_
_geom_torsion_atom_site_label_1
_geom_torsion_atom_site_label_2
_geom_torsion_atom_site_label_3
_geom_torsion_atom_site_label_4
_geom_torsion
C8 O1 C1 C16 -177.64(10)
C8 O1 C1 C2 -51.25(11)
C8 O1 C1 C14 56.46(11)
O1 C1 C2 C3 -153.39(14)
C16 C1 C2 C3 -35.5(2)
C14 C1 C2 C3 102.34(16)
O1 C1 C2 C7 32.76(12)
C16 C1 C2 C7 150.68(11)
C14 C1 C2 C7 -71.51(12)
C7 C2 C3 C4 -1.56(19)
C1 C2 C3 C4 -174.59(13)
C2 C3 C4 C5 1.1(2)
C3 C4 C5 C6 0.4(2)
C4 C5 C6 C7 -1.5(2)
C5 C6 C7 C2 1.10(19)
C5 C6 C7 C8 176.58(13)
C3 C2 C7 C6 0.45(19)
C1 C2 C7 C6 175.16(12)
C3 C2 C7 C8 -176.15(12)
C1 C2 C7 C8 -1.44(13)
C1 O1 C8 C22 175.73(10)
C1 O1 C8 C7 50.19(10)
C1 O1 C8 C9 -59.35(10)
C6 C7 C8 O1 153.74(14)
C2 C7 C8 O1 -30.31(12)
C6 C7 C8 C22 35.9(2)
C2 C7 C8 C22 -148.18(11)
C6 C7 C8 C9 -102.85(16)
C2 C7 C8 C9 73.10(12)
O1 C8 C9 C10 165.37(11)
C22 C8 C9 C10 -77.51(15)
C7 C8 C9 C10 61.24(14)
O1 C8 C9 C14 38.02(11)
C22 C8 C9 C14 155.14(11)
C7 C8 C9 C14 -66.10(12)
C15 O3 C10 C11 108.12(15)
C15 O3 C10 C9 -113.54(15)
C8 C9 C10 O3 96.05(14)
C14 C9 C10 O3 -144.34(12)
C8 C9 C10 C11 -128.57(14)
C14 C9 C10 C11 -8.96(18)
C8 C9 C10 C15 29.24(18)
C14 C9 C10 C15 148.86(13)
O3 C10 C11 C12 149.43(17)
C15 C10 C11 C12 -146.33(17)
C9 C10 C11 C12 12.8(2)
C10 C11 C12 C13 1.5(3)
C11 C12 C13 O2 160.20(17)
C11 C12 C13 C14 -18.8(2)
O2 C13 C14 C9 -158.41(14)
C12 C13 C14 C9 20.60(19)
O2 C13 C14 C1 -40.20(19)
C12 C13 C14 C1 138.81(14)
C10 C9 C14 C13 -7.02(17)
C8 C9 C14 C13 120.02(12)
C10 C9 C14 C1 -131.48(12)
C8 C9 C14 C1 -4.44(12)
O1 C1 C14 C13 -156.86(11)
C16 C1 C14 C13 85.30(15)
C2 C1 C14 C13 -52.80(14)
O1 C1 C14 C9 -30.60(12)
C16 C1 C14 C9 -148.44(11)
C2 C1 C14 C9 73.45(12)
C11 C10 C15 O3 -100.41(14)
C9 C10 C15 O3 101.29(14)
O1 C1 C16 C21 -134.13(13)
C2 C1 C16 C21 111.84(15)
C14 C1 C16 C21 -20.08(19)
O1 C1 C16 C17 42.28(16)
C2 C1 C16 C17 -71.75(16)
C14 C1 C16 C17 156.33(12)
C21 C16 C17 C18 1.0(2)
C1 C16 C17 C18 -175.58(14)
C16 C17 C18 C19 -0.9(2)
C17 C18 C19 C20 0.4(2)
C18 C19 C20 C21 0.0(2)
C17 C16 C21 C20 -0.6(2)
C1 C16 C21 C20 175.82(13)
C19 C20 C21 C16 0.1(2)
O1 C8 C22 C23 -81.07(15)
C7 C8 C22 C23 32.65(18)
C9 C8 C22 C23 166.53(12)
O1 C8 C22 C27 94.92(15)
C7 C8 C22 C27 -151.36(13)
C9 C8 C22 C27 -17.48(19)
C27 C22 C23 C24 -1.2(2)
C8 C22 C23 C24 174.95(13)
C22 C23 C24 C25 0.2(2)
C23 C24 C25 C26 0.8(2)
C24 C25 C26 C27 -0.8(3)
C25 C26 C27 C22 -0.2(3)
C23 C22 C27 C26 1.2(2)
C8 C22 C27 C26 -174.83(14)
